data_7060092
loop_
_publ_author_name
'Huynh, Huu-Tri'
'Jeannin, Olivier'
'Aubert, Emmanuel'
'Espinosa, Enrique'
'Fourmigu\'e, Marc'

_publ_section_title
;
 Chalcogen bonding interactions in chelating, chiral bis(selenocyanates)
;
_journal_issue 1
_journal_name_full 'New Journal of Chemistry'
_journal_page_first 76
_journal_page_last 84
_journal_paper_doi 10.1039/D0NJ05293K
_journal_volume 45
_journal_year 2021
_chemical_formula_moiety 'C16 H22 Cl0.50 N2.50 Se2'
_chemical_formula_sum 'C16 H22 Cl0.5 N2.5 Se2'
_chemical_formula_weight 425
_space_group_IT_number 14
_space_group_name_Hall '-P 2ybc'
_space_group_name_H-M_alt 'P 1 21/c 1'
_symmetry_cell_setting monoclinic
_symmetry_Int_Tables_number 14
_symmetry_space_group_name_Hall '-P 2ybc'
_symmetry_space_group_name_H-M 'P 1 21/c 1'
_atom_sites_solution_hydrogens geom
_audit_conform_dict_location ftp://ftp.iucr.org/pub/cif_core.dic
_audit_conform_dict_name cif_core.dic
_audit_conform_dict_version 2.4.3
_audit_creation_date 2020-11-17T09:26:30-00:00
_audit_creation_method 'WinGX routine CIF_UPDATE'
_audit_update_record
;
2020-11-17 deposited with the CCDC.	2020-11-24 downloaded from the CCDC.
;
_cell_angle_alpha 90
_cell_angle_beta 112.672(2)
_cell_angle_gamma 90
_cell_formula_units_Z 4
_cell_length_a 9.0534(5)
_cell_length_b 13.1176(6)
_cell_length_c 16.4261(7)
_cell_measurement_reflns_used 2762
_cell_measurement_temperature 296(2)
_cell_measurement_theta_max 22.9794
_cell_measurement_theta_min 2.4384
_cell_measurement_wavelength 0.71073
_cell_volume 1800.00(15)
_computing_cell_refinement 'Bruker APEX2 (Bruker, 2014)'
_computing_data_collection 'Bruker APEX2 (Bruker, 2014)'
_computing_data_reduction 'Bruker APEX2 (Bruker, 2014)'
_computing_molecular_graphics 'Ortep for Windows (Farrugia, 2012)'
_computing_publication_material 'WinGX publication routines (Farrugia, 2012)'
_computing_structure_refinement 'SHELXL-2014/7 (Sheldrick, 2014)'
_computing_structure_solution 'SIR-92 (Altomare et al., 1994)'
_diffrn_ambient_temperature 296(2)
_diffrn_detector 'CCD plate'
_diffrn_measured_fraction_theta_full 0.999
_diffrn_measured_fraction_theta_max 0.997
_diffrn_measurement_device_type 'APEXII, Bruker-AXS'
_diffrn_measurement_method 'CCD rotation images, thin slices'
_diffrn_radiation_monochromator graphite
_diffrn_radiation_probe x-ray
_diffrn_radiation_source 'fine-focus sealed tube'
_diffrn_radiation_type MoK\a
_diffrn_radiation_wavelength 0.71073
_diffrn_reflns_av_R_equivalents 0.0365
_diffrn_reflns_av_unetI/netI 0.1411
_diffrn_reflns_Laue_measured_fraction_full 0.999
_diffrn_reflns_Laue_measured_fraction_max 0.997
_diffrn_reflns_limit_h_max 10
_diffrn_reflns_limit_h_min -11
_diffrn_reflns_limit_k_max 16
_diffrn_reflns_limit_k_min 0
_diffrn_reflns_limit_l_max 21
_diffrn_reflns_limit_l_min 0
_diffrn_reflns_number 4121
_diffrn_reflns_point_group_measured_fraction_full 0.999
_diffrn_reflns_point_group_measured_fraction_max 0.997
_diffrn_reflns_theta_full 25.242
_diffrn_reflns_theta_max 27.51
_diffrn_reflns_theta_min 2.688
_diffrn_standards_number 0
_exptl_absorpt_coefficient_mu 4.179
_exptl_absorpt_correction_T_max 0.959
_exptl_absorpt_correction_T_min 0.366
_exptl_absorpt_correction_type multi-scan
_exptl_absorpt_process_details
;
  [Sheldrick, G.M. (2014). SADABS Bruker AXS Inc., Madison, Wisconsin, USA]
;
_exptl_crystal_colour colorless
_exptl_crystal_density_diffrn 1.568
_exptl_crystal_density_method 'not measured'
_exptl_crystal_description plate
_exptl_crystal_F_000 848
_exptl_crystal_size_max 0.25
_exptl_crystal_size_mid 0.21
_exptl_crystal_size_min 0.01
_refine_diff_density_max 0.568
_refine_diff_density_min -0.561
_refine_diff_density_rms 0.133
_refine_ls_extinction_method none
_refine_ls_goodness_of_fit_ref 1.027
_refine_ls_hydrogen_treatment constr
_refine_ls_matrix_type full
_refine_ls_number_constraints 0
_refine_ls_number_parameters 231
_refine_ls_number_reflns 4121
_refine_ls_number_restraints 12
_refine_ls_restrained_S_all 1.025
_refine_ls_R_factor_all 0.1583
_refine_ls_R_factor_gt 0.0624
_refine_ls_shift/su_max 0.001
_refine_ls_shift/su_mean 0
_refine_ls_structure_factor_coef Fsqd
_refine_ls_weighting_details 'w=1/[\s^2^(Fo^2^)+(0.0756P)^2^] where P=(Fo^2^+2Fc^2^)/3'
_refine_ls_weighting_scheme calc
_refine_ls_wR_factor_gt 0.1348
_refine_ls_wR_factor_ref 0.1591
_reflns_Friedel_coverage 0
_reflns_number_gt 2069
_reflns_number_total 4121
_reflns_threshold_expression 'I > 2\s(I)'
_cod_data_source_file d0nj05293k2.cif
_cod_data_source_block shelx_CCDC1
_cod_depositor_comments 'Adding full bibliography for 7060089--7060096.cif.'
_cod_original_sg_symbol_H-M 'P 21/c'
_cod_original_formula_sum 'C16 H22 Cl0.50 N2.50 Se2'
_cod_database_code 7060092

loop_
_symmetry_equiv_pos_as_xyz
'x, y, z'
'-x, y+1/2, -z+1/2'
'-x, -y, -z'
'x, -y-1/2, z-1/2'

loop_
_atom_site_label
_atom_site_type_symbol
_atom_site_fract_x
_atom_site_fract_y
_atom_site_fract_z
_atom_site_U_iso_or_equiv
_atom_site_adp_type
_atom_site_occupancy
_atom_site_site_symmetry_order
_atom_site_calc_flag
_atom_site_refinement_flags_posn
_atom_site_refinement_flags_adp
_atom_site_refinement_flags_occupancy
_atom_site_disorder_assembly
_atom_site_disorder_group
C1 C 0.9436(7) 0.1570(3) 0.7560(3) 0.0325(12) Uani 1 1 d . . . . .
C2 C 1.1101(7) 0.1548(4) 0.7959(3) 0.0336(12) Uani 1 1 d . . . . .
C3 C 1.1993(8) 0.2180(4) 0.7635(4) 0.0502(16) Uani 1 1 d . . . . .
H3 H 1.3105 0.2169 0.7901 0.06 Uiso 1 1 calc R U . . .
C4 C 1.1247(10) 0.2819(4) 0.6927(4) 0.0571(19) Uani 1 1 d . . . . .
H4 H 1.1862 0.3234 0.6722 0.069 Uiso 1 1 calc R U . . .
C5 C 0.9603(9) 0.2847(4) 0.6522(4) 0.0545(18) Uani 1 1 d . . . . .
H5 H 0.9099 0.3276 0.6044 0.065 Uiso 1 1 calc R U . . .
C6 C 0.8717(8) 0.2219(4) 0.6845(3) 0.0434(15) Uani 1 1 d . . . . .
H6 H 0.7606 0.2232 0.6574 0.052 Uiso 1 1 calc R U . . .
C7 C 0.8374(7) 0.0915(4) 0.7869(3) 0.0443(15) Uani 1 1 d . . . . .
H7 H 0.9033 0.0333 0.8176 0.053 Uiso 1 1 calc R U . . .
C8 C 0.6892(8) 0.0464(5) 0.7158(4) 0.0613(18) Uani 1 1 d . . . . .
H8A H 0.6175 0.1003 0.6854 0.092 Uiso 1 1 calc R U . . .
H8B H 0.6368 0.0016 0.7424 0.092 Uiso 1 1 calc R U . . .
H8C H 0.7198 0.0088 0.6746 0.092 Uiso 1 1 calc R U . . .
C9 C 0.6405(9) 0.2541(5) 0.7965(5) 0.0600(18) Uani 1 1 d . . . . .
C10 C 1.2002(7) 0.0836(4) 0.8712(3) 0.0401(14) Uani 1 1 d . . . . .
H10 H 1.1238 0.0302 0.8701 0.048 Uiso 1 1 calc R U . . .
C11 C 1.3428(8) 0.0286(5) 0.8650(4) 0.0602(18) Uani 1 1 d . . . . .
H11A H 1.3092 -0.009 0.8107 0.09 Uiso 1 1 calc R U . . .
H11B H 1.3867 -0.0175 0.9139 0.09 Uiso 1 1 calc R U . . .
H11C H 1.4228 0.0775 0.8666 0.09 Uiso 1 1 calc R U . . .
C12 C 1.4222(10) 0.2342(6) 0.9787(4) 0.067(2) Uani 1 1 d . . . . .
C13 C 0.9808(17) 0.4910(9) 1.0857(7) 0.054(4) Uani 0.5 1 d . . P A -1
H13A H 0.8713 0.4699 1.0724 0.065 Uiso 0.5 1 calc R U P A -1
H13B H 1.0488 0.4352 1.1177 0.065 Uiso 0.5 1 calc R U P A -1
C17A C 1.012(3) 0.5745(17) 1.1455(17) 0.043(5) Uani 0.5 1 d . U P A -1
H17A H 0.9932 0.554 1.1967 0.065 Uiso 0.5 1 calc R U P A -1
H17B H 1.1217 0.5954 1.1629 0.065 Uiso 0.5 1 calc R U P A -1
H17C H 0.9429 0.6304 1.1172 0.065 Uiso 0.5 1 calc R U P A -1
C15 C 1.1724(16) 0.5524(9) 1.0213(8) 0.056(3) Uani 0.5 1 d . . P A -1
H15A H 1.1821 0.5689 0.966 0.067 Uiso 0.5 1 calc R U P A -1
H15B H 1.1768 0.616 1.0524 0.067 Uiso 0.5 1 calc R U P A -1
C18A C 1.309(3) 0.4895(17) 1.074(2) 0.086(7) Uani 0.5 1 d . U P A -1
H18A H 1.4066 0.5257 1.084 0.129 Uiso 0.5 1 calc R U P A -1
H18B H 1.3025 0.4743 1.1298 0.129 Uiso 0.5 1 calc R U P A -1
H18C H 1.3078 0.4271 1.0433 0.129 Uiso 0.5 1 calc R U P A -1
C14 C 1.0159(15) 0.5920(8) 1.0454(6) 0.040(3) Uani 0.5 1 d . . P A -2
H14A H 0.9512 0.6421 1.0033 0.049 Uiso 0.5 1 calc R U P A -2
H14B H 1.1265 0.6134 1.0633 0.049 Uiso 0.5 1 calc R U P A -2
C16 C 1.1099(17) 0.4114(9) 1.0547(7) 0.056(3) Uani 0.5 1 d . . P A -2
H16A H 1.0837 0.3963 1.1054 0.067 Uiso 0.5 1 calc R U P A -2
H16B H 1.0901 0.3505 1.0185 0.067 Uiso 0.5 1 calc R U P A -2
C17B C 0.973(3) 0.5993(17) 1.1269(15) 0.039(5) Uani 0.5 1 d . U P A -2
H17D H 0.9915 0.6677 1.1495 0.059 Uiso 0.5 1 calc R U P A -2
H17E H 0.8628 0.5819 1.1109 0.059 Uiso 0.5 1 calc R U P A -2
H17F H 1.0393 0.5531 1.1713 0.059 Uiso 0.5 1 calc R U P A -2
C18B C 1.279(3) 0.439(2) 1.085(2) 0.099(9) Uani 0.5 1 d . U P A -2
H18D H 1.3431 0.3833 1.1178 0.149 Uiso 0.5 1 calc R U P A -2
H18E H 1.3052 0.4526 1.0345 0.149 Uiso 0.5 1 calc R U P A -2
H18F H 1.2989 0.4983 1.1213 0.149 Uiso 0.5 1 calc R U P A -2
N1 N 0.5569(9) 0.3131(5) 0.7498(5) 0.093(2) Uani 1 1 d . . . . .
N2 N 1.5228(10) 0.2849(6) 0.9776(4) 0.105(3) Uani 1 1 d . . . . .
N3 N 1 0.5 1 0.0396(16) Uani 1 2 d S . P . .
Cl1 Cl 1 0 1 0.0596(7) Uani 1 2 d S . P . .
Se1 Se 0.77372(8) 0.16239(4) 0.87611(4) 0.0506(2) Uani 1 1 d . . . . .
Se2 Se 1.26263(8) 0.15187(5) 0.98892(4) 0.0543(2) Uani 1 1 d . . . . .

loop_
_atom_site_aniso_label
_atom_site_aniso_U_11
_atom_site_aniso_U_22
_atom_site_aniso_U_33
_atom_site_aniso_U_23
_atom_site_aniso_U_13
_atom_site_aniso_U_12
C1 0.038(4) 0.030(3) 0.031(3) -0.003(2) 0.014(3) -0.005(3)
C2 0.037(4) 0.035(3) 0.027(3) -0.005(2) 0.011(2) -0.004(3)
C3 0.048(4) 0.064(4) 0.049(4) -0.013(3) 0.029(3) -0.019(3)
C4 0.091(6) 0.053(4) 0.044(4) 0.000(3) 0.043(4) -0.018(4)
C5 0.091(6) 0.043(4) 0.034(3) 0.007(3) 0.029(4) 0.011(4)
C6 0.054(4) 0.037(3) 0.035(3) 0.001(2) 0.013(3) 0.004(3)
C7 0.042(4) 0.044(3) 0.048(3) -0.001(3) 0.019(3) 0.002(3)
C8 0.045(4) 0.065(4) 0.073(4) -0.013(3) 0.021(4) -0.017(4)
C9 0.046(5) 0.063(5) 0.088(5) 0.008(4) 0.044(4) -0.004(4)
C10 0.034(4) 0.044(3) 0.036(3) -0.007(2) 0.007(3) -0.001(3)
C11 0.043(4) 0.066(4) 0.067(4) -0.017(3) 0.016(4) 0.012(3)
C12 0.059(5) 0.088(6) 0.034(4) -0.019(3) -0.005(4) -0.006(4)
C13 0.076(11) 0.054(8) 0.044(7) -0.003(6) 0.036(8) -0.007(7)
C17A 0.051(13) 0.032(11) 0.046(11) 0.018(8) 0.017(10) 0.031(8)
C15 0.057(10) 0.055(8) 0.052(7) -0.007(6) 0.016(7) -0.006(7)
C18A 0.029(11) 0.11(2) 0.117(15) -0.007(17) 0.025(11) 0.005(13)
C14 0.053(9) 0.033(6) 0.035(6) 0.001(5) 0.016(6) -0.001(5)
C16 0.066(10) 0.049(8) 0.043(7) 0.006(6) 0.011(7) 0.006(7)
C17B 0.053(13) 0.021(9) 0.034(10) 0.003(7) 0.006(9) 0.027(8)
C18B 0.067(18) 0.11(2) 0.103(17) -0.016(16) 0.008(12) -0.023(14)
N1 0.083(6) 0.088(5) 0.124(6) 0.029(4) 0.058(5) 0.027(4)
N2 0.097(6) 0.136(7) 0.075(5) -0.032(4) 0.026(4) -0.045(5)
N3 0.042(5) 0.045(4) 0.033(3) 0.004(3) 0.016(3) 0.011(3)
Cl1 0.082(2) 0.0634(14) 0.0432(12) 0.0159(10) 0.0355(13) 0.0093(13)
Se1 0.0553(5) 0.0504(4) 0.0594(4) -0.0001(3) 0.0369(4) -0.0030(3)
Se2 0.0583(5) 0.0678(5) 0.0333(3) -0.0042(3) 0.0137(3) 0.0092(3)

loop_
_atom_type_symbol
_atom_type_description
_atom_type_scat_dispersion_real
_atom_type_scat_dispersion_imag
_atom_type_scat_source
C C 0.0033 0.0016 'International Tables Vol C Tables 4.2.6.8 and 6.1.1.4'
H H 0 0 'International Tables Vol C Tables 4.2.6.8 and 6.1.1.4'
N N 0.0061 0.0033 'International Tables Vol C Tables 4.2.6.8 and 6.1.1.4'
Cl Cl 0.1484 0.1585 'International Tables Vol C Tables 4.2.6.8 and 6.1.1.4'
Se Se -0.0929 2.2259 'International Tables Vol C Tables 4.2.6.8 and 6.1.1.4'

loop_
_geom_angle_atom_site_label_1
_geom_angle_atom_site_label_2
_geom_angle_atom_site_label_3
_geom_angle
_geom_angle_site_symmetry_1
_geom_angle_site_symmetry_3
_geom_angle_publ_flag
C6 C1 C2 118.6(5) . . ?
C6 C1 C7 118.6(5) . . ?
C2 C1 C7 122.8(5) . . ?
C1 C2 C3 119.2(5) . . ?
C1 C2 C10 122.8(5) . . ?
C3 C2 C10 117.9(5) . . ?
C4 C3 C2 120.9(6) . . ?
C4 C3 H3 119.5 . . ?
C2 C3 H3 119.5 . . ?
C5 C4 C3 120.7(6) . . ?
C5 C4 H4 119.7 . . ?
C3 C4 H4 119.7 . . ?
C4 C5 C6 118.4(6) . . ?
C4 C5 H5 120.8 . . ?
C6 C5 H5 120.8 . . ?
C5 C6 C1 122.2(6) . . ?
C5 C6 H6 118.9 . . ?
C1 C6 H6 118.9 . . ?
C1 C7 C8 116.7(4) . . ?
C1 C7 Se1 112.4(3) . . ?
C8 C7 Se1 109.1(4) . . ?
C1 C7 H7 106 . . ?
C8 C7 H7 106 . . ?
Se1 C7 H7 106 . . ?
C7 C8 H8A 109.5 . . ?
C7 C8 H8B 109.5 . . ?
H8A C8 H8B 109.5 . . ?
C7 C8 H8C 109.5 . . ?
H8A C8 H8C 109.5 . . ?
H8B C8 H8C 109.5 . . ?
N1 C9 Se1 177.2(7) . . ?
C2 C10 C11 116.3(5) . . ?
C2 C10 Se2 112.0(3) . . ?
C11 C10 Se2 110.3(4) . . ?
C2 C10 H10 105.8 . . ?
C11 C10 H10 105.8 . . ?
Se2 C10 H10 105.8 . . ?
C10 C11 H11A 109.5 . . ?
C10 C11 H11B 109.5 . . ?
H11A C11 H11B 109.5 . . ?
C10 C11 H11C 109.5 . . ?
H11A C11 H11C 109.5 . . ?
H11B C11 H11C 109.5 . . ?
N2 C12 Se2 176.1(7) . . ?
C17A C13 N3 121.8(13) . . ?
C17A C13 H13A 106.9 . . ?
N3 C13 H13A 106.9 . . ?
C17A C13 H13B 106.9 . . ?
N3 C13 H13B 106.9 . . ?
H13A C13 H13B 106.7 . . ?
C13 C17A H17A 109.5 . . ?
C13 C17A H17B 109.5 . . ?
H17A C17A H17B 109.5 . . ?
C13 C17A H17C 109.5 . . ?
H17A C17A H17C 109.5 . . ?
H17B C17A H17C 109.5 . . ?
C18A C15 N3 114.4(11) . . ?
C18A C15 H15A 108.6 . . ?
N3 C15 H15A 108.6 . . ?
C18A C15 H15B 108.6 . . ?
N3 C15 H15B 108.6 . . ?
H15A C15 H15B 107.6 . . ?
C15 C18A H18A 109.5 . . ?
C15 C18A H18B 109.5 . . ?
H18A C18A H18B 109.5 . . ?
C15 C18A H18C 109.5 . . ?
H18A C18A H18C 109.5 . . ?
H18B C18A H18C 109.5 . . ?
N3 C14 C17B 120.8(12) . . ?
N3 C14 H14A 107.1 . . ?
C17B C14 H14A 107.1 . . ?
N3 C14 H14B 107.1 . . ?
C17B C14 H14B 107.1 . . ?
H14A C14 H14B 106.8 . . ?
C18B C16 N3 111.2(14) . . ?
C18B C16 H16A 109.4 . . ?
N3 C16 H16A 109.4 . . ?
C18B C16 H16B 109.4 . . ?
N3 C16 H16B 109.4 . . ?
H16A C16 H16B 108 . . ?
C14 C17B H17D 109.5 . . ?
C14 C17B H17E 109.5 . . ?
H17D C17B H17E 109.5 . . ?
C14 C17B H17F 109.5 . . ?
H17D C17B H17F 109.5 . . ?
H17E C17B H17F 109.5 . . ?
C16 C18B H18D 109.5 . . ?
C16 C18B H18E 109.5 . . ?
H18D C18B H18E 109.5 . . ?
C16 C18B H18F 109.5 . . ?
H18D C18B H18F 109.5 . . ?
H18E C18B H18F 109.5 . . ?
C14 N3 C16 115.0(6) . . ?
C13 N3 C15 106.5(7) . . ?
C9 Se1 C7 94.5(3) . . ?
C12 Se2 C10 96.5(3) . . ?

loop_
_geom_bond_atom_site_label_1
_geom_bond_atom_site_label_2
_geom_bond_distance
_geom_bond_site_symmetry_2
_geom_bond_publ_flag
C1 C6 1.392(7) . ?
C1 C2 1.393(8) . ?
C1 C7 1.516(7) . ?
C2 C3 1.397(7) . ?
C2 C10 1.513(7) . ?
C3 C4 1.381(8) . ?
C3 H3 0.93 . ?
C4 C5 1.377(9) . ?
C4 H4 0.93 . ?
C5 C6 1.390(8) . ?
C5 H5 0.93 . ?
C6 H6 0.93 . ?
C7 C8 1.518(7) . ?
C7 Se1 2.000(5) . ?
C7 H7 0.98 . ?
C8 H8A 0.96 . ?
C8 H8B 0.96 . ?
C8 H8C 0.96 . ?
C9 N1 1.145(8) . ?
C9 Se1 1.843(8) . ?
C10 C11 1.516(8) . ?
C10 Se2 2.005(5) . ?
C10 H10 0.98 . ?
C11 H11A 0.96 . ?
C11 H11B 0.96 . ?
C11 H11C 0.96 . ?
C12 N2 1.134(9) . ?
C12 Se2 1.862(9) . ?
C13 C17A 1.42(3) . ?
C13 N3 1.488(10) . ?
C13 H13A 0.97 . ?
C13 H13B 0.97 . ?
C17A H17A 0.96 . ?
C17A H17B 0.96 . ?
C17A H17C 0.96 . ?
C15 C18A 1.46(3) . ?
C15 N3 1.616(13) . ?
C15 H15A 0.97 . ?
C15 H15B 0.97 . ?
C18A H18A 0.96 . ?
C18A H18B 0.96 . ?
C18A H18C 0.96 . ?
C14 N3 1.397(10) . ?
C14 C17B 1.53(3) . ?
C14 H14A 0.97 . ?
C14 H14B 0.97 . ?
C16 C18B 1.46(3) . ?
C16 N3 1.568(11) . ?
C16 H16A 0.97 . ?
C16 H16B 0.97 . ?
C17B H17D 0.96 . ?
C17B H17E 0.96 . ?
C17B H17F 0.96 . ?
C18B H18D 0.96 . ?
C18B H18E 0.96 . ?
C18B H18F 0.96 . ?

loop_
_geom_torsion_atom_site_label_1
_geom_torsion_atom_site_label_2
_geom_torsion_atom_site_label_3
_geom_torsion_atom_site_label_4
_geom_torsion
_geom_torsion_site_symmetry_1
_geom_torsion_site_symmetry_2
_geom_torsion_site_symmetry_3
_geom_torsion_site_symmetry_4
_geom_torsion_publ_flag
C6 C1 C2 C3 0.5(7) . . . . ?
C7 C1 C2 C3 -179.8(4) . . . . ?
C6 C1 C2 C10 -177.0(4) . . . . ?
C7 C1 C2 C10 2.7(7) . . . . ?
C1 C2 C3 C4 -0.2(8) . . . . ?
C10 C2 C3 C4 177.4(5) . . . . ?
C2 C3 C4 C5 -0.1(9) . . . . ?
C3 C4 C5 C6 0.1(8) . . . . ?
C4 C5 C6 C1 0.2(8) . . . . ?
C2 C1 C6 C5 -0.5(7) . . . . ?
C7 C1 C6 C5 179.8(5) . . . . ?
C6 C1 C7 C8 38.5(7) . . . . ?
C2 C1 C7 C8 -141.2(5) . . . . ?
C6 C1 C7 Se1 -88.5(5) . . . . ?
C2 C1 C7 Se1 91.7(5) . . . . ?
C1 C2 C10 C11 135.0(6) . . . . ?
C3 C2 C10 C11 -42.5(7) . . . . ?
C1 C2 C10 Se2 -96.9(5) . . . . ?
C3 C2 C10 Se2 85.6(5) . . . . ?
C17B C14 N3 C16 -63.1(15) . . . . ?
C17A C13 N3 C15 48.0(16) . . . . ?
C18B C16 N3 C14 -59.8(17) . . . . ?
C18A C15 N3 C13 66.9(16) . . . . ?
